data_7702381
loop_
_publ_author_name
'Marder, Todd B.'
'Norman, Nicholas C.'
'Orpen, A. Guy'
'Quayle, Michael J.'
'Rice, Craig R.'

_publ_section_title
;
 Crystalline TCNQ and TCNE adducts of the diborane(4) compounds
 B2(1,2-E2C6H4)2 (E&#x2005;=&#x2005;O or S)
;
_journal_issue 13
_journal_name_full 'Journal of the Chemical Society, Dalton Transactions'
_journal_page_first 2127
_journal_paper_doi 10.1039/a901169b
_journal_year 1999
_chemical_formula_structural 'B O2 C6 H4 ^.^ TCNE'
_chemical_formula_sum 'C18 H8 B2 N4 O4'
_chemical_formula_weight 365.90
_chemical_name_systematic
; 
  
  Tetracyanoethene - bis(Benzene-1,2-diolato)
-diborane adduct  
;
_space_group_IT_number 2
_space_group_name_Hall '-P 1'
_space_group_name_H-M_alt 'P -1'
_symmetry_cell_setting triclinic
_symmetry_space_group_name_H-M 'P -1'
_atom_sites_solution_hydrogens geom
_atom_sites_solution_primary direct
_atom_sites_solution_secondary difmap
_audit_creation_method SHELXL
_cell_angle_alpha 97.88(2)
_cell_angle_beta 97.66(3)
_cell_angle_gamma 108.91(3)
_cell_formula_units_Z 1
_cell_length_a 5.962(3)
_cell_length_b 6.024(4)
_cell_length_c 12.686(6)
_cell_measurement_reflns_used 40
_cell_measurement_temperature 173(2)
_cell_measurement_theta_max 50
_cell_measurement_theta_min 5
_cell_volume 419.2(4)
_computing_cell_refinement 'SAINT (Siemens, 1995b)'
_computing_data_collection 'SMART (Siemens, 1995b)'
_computing_data_reduction 'SAINT (Siemens, 1995b)'
_computing_molecular_graphics 'SHELXTL (Siemens, 1995a)'
_computing_publication_material 'SHELXTL (Siemens, 1995a)'
_computing_structure_refinement 'SHELXTL (Siemens, 1995a)'
_computing_structure_solution 'SHELXTL (Siemens, 1995a)'
_diffrn_ambient_temperature 173(2)
_diffrn_measurement_device 'Siemens SMART Area Detector'
_diffrn_measurement_method '\w rotation with narrow frames'
_diffrn_radiation_monochromator graphite
_diffrn_radiation_source 'fine-focus sealed tube'
_diffrn_radiation_type MoK\a
_diffrn_radiation_wavelength 0.71073
_diffrn_reflns_av_R_equivalents 0.0416
_diffrn_reflns_av_sigmaI/netI 0.0365
_diffrn_reflns_limit_h_max 6
_diffrn_reflns_limit_h_min -7
_diffrn_reflns_limit_k_max 7
_diffrn_reflns_limit_k_min -7
_diffrn_reflns_limit_l_max 15
_diffrn_reflns_limit_l_min -16
_diffrn_reflns_number 2677
_diffrn_reflns_theta_max 27.53
_diffrn_reflns_theta_min 1.65
_diffrn_standards_decay_% none
_exptl_absorpt_coefficient_mu 0.103
_exptl_absorpt_correction_type none
_exptl_crystal_colour red
_exptl_crystal_density_diffrn 1.449
_exptl_crystal_density_meas ?
_exptl_crystal_description plate
_exptl_crystal_F_000 186
_exptl_crystal_size_max 0.3
_exptl_crystal_size_mid 0.15
_exptl_crystal_size_min 0.1
_refine_diff_density_max 0.394
_refine_diff_density_min -0.258
_refine_diff_density_rms 0.066
_refine_ls_extinction_coef 0.0223(83)
_refine_ls_extinction_expression Fc^*^=kFc[1+0.001xFc^2^\l^3^/sin(2\q)]^-1/4^
_refine_ls_extinction_method SHELXL
_refine_ls_goodness_of_fit_all 1.184
_refine_ls_goodness_of_fit_obs 1.130
_refine_ls_hydrogen_treatment 'see text'
_refine_ls_matrix_type full
_refine_ls_number_parameters 128
_refine_ls_number_reflns 1846
_refine_ls_number_restraints 0
_refine_ls_restrained_S_all 1.186
_refine_ls_restrained_S_obs 1.130
_refine_ls_R_factor_all 0.0758
_refine_ls_R_factor_obs 0.0576
_refine_ls_shift/esd_max 0.000
_refine_ls_shift/esd_mean 0.000
_refine_ls_structure_factor_coef Fsqd
_refine_ls_weighting_details 'w=1/[\s^2^(Fo^2^)+(0.0434P)^2^+0.3923P] where  P=(Max(Fo^2^,0)+2Fc^2^)/3''
_refine_ls_weighting_scheme calc
_refine_ls_wR_factor_all 0.1516
_refine_ls_wR_factor_obs 0.1298
_reflns_number_observed 1508
_reflns_number_total 1847
_reflns_observed_criterion >2sigma(I)
_cod_data_source_file 901169b.txt
_cod_data_source_block 7.2
_cod_depositor_comments
;
The following automatic conversions were performed:

data item '_exptl_crystal_density_meas' value 'not measured' was
changed to '?' -- the value is perceived as not measured.

data item '_refine_ls_weighting_scheme' value 'calc
w=1/[\s^2^(Fo^2^)+(0.0434P)^2^+0.3923P] where
P=(Max(Fo^2^,0)+2Fc^2^)/3'' was changed to 'calc'. A new data item
'_refine_ls_weighting_details' was created with the value set to
'w=1/[\s^2^(Fo^2^)+(0.0434P)^2^+0.3923P] where
P=(Max(Fo^2^,0)+2Fc^2^)/3''.

Automatic conversion script
Id: cif_fix_values 6909 2019-04-08 15:41:33Z antanas 
;
_cod_original_sg_symbol_H-M P-1
_cod_database_code 7702381

loop_
_symmetry_equiv_pos_as_xyz
'x, y, z'
'-x, -y, -z'

loop_
_atom_site_aniso_label
_atom_site_aniso_U_11
_atom_site_aniso_U_22
_atom_site_aniso_U_33
_atom_site_aniso_U_23
_atom_site_aniso_U_13
_atom_site_aniso_U_12
B1 0.0374(14) 0.0272(13) 0.0248(12) 0.0048(10) 0.0057(10) 0.0143(11)
O2 0.0330(9) 0.0294(8) 0.0312(9) 0.0092(7) 0.0064(7) 0.0115(7)
O1 0.0340(9) 0.0273(8) 0.0270(8) 0.0091(6) -0.0002(7) 0.0131(7)
C1 0.0323(12) 0.0274(11) 0.0231(11) 0.0049(9) 0.0047(9) 0.0128(9)
C2 0.0333(12) 0.0272(11) 0.0215(10) 0.0042(8) 0.0020(9) 0.0146(9)
C3 0.0360(13) 0.0280(12) 0.0297(12) 0.0052(9) 0.0039(10) 0.0105(10)
C4 0.0505(15) 0.0278(12) 0.0274(12) 0.0092(9) 0.0086(11) 0.0181(11)
C5 0.054(2) 0.0412(14) 0.0253(11) 0.0105(10) 0.0055(11) 0.0319(12)
C6 0.0349(13) 0.0422(14) 0.0260(11) 0.0053(10) 0.0002(9) 0.0223(11)
C7 0.0290(11) 0.0282(11) 0.0251(11) 0.0058(9) 0.0054(9) 0.0118(9)
C8 0.0287(12) 0.0296(12) 0.0372(13) 0.0143(10) 0.0026(10) 0.0102(10)
C9 0.0261(11) 0.0238(10) 0.0254(11) 0.0056(8) 0.0036(8) 0.0084(9)
N8 0.0304(12) 0.0476(14) 0.060(2) 0.0276(12) 0.0009(10) 0.0073(10)
N9 0.0366(11) 0.0321(11) 0.0353(11) 0.0091(9) 0.0014(9) 0.0155(9)

loop_
_atom_site_label
_atom_site_type_symbol
_atom_site_fract_x
_atom_site_fract_y
_atom_site_fract_z
_atom_site_U_iso_or_equiv
_atom_site_thermal_displace_type
_atom_site_occupancy
_atom_site_calc_flag
_atom_site_refinement_flags
B1 B 0.4977(5) 0.8958(5) 0.5382(2) 0.0291(6) Uani 1 d .
O2 O 0.6999(3) 0.8863(3) 0.60384(13) 0.0307(4) Uani 1 d .
O1 O 0.2921(3) 0.7084(3) 0.54228(13) 0.0290(4) Uani 1 d .
C1 C 0.6149(4) 0.6838(4) 0.6477(2) 0.0271(5) Uani 1 d .
C2 C 0.3693(4) 0.5763(4) 0.6106(2) 0.0267(5) Uani 1 d .
C3 C 0.2360(5) 0.3673(4) 0.6387(2) 0.0316(5) Uani 1 d .
H3 H 0.0669(5) 0.2941(4) 0.6128(2) 0.038 Uiso 1 calc R
C4 C 0.3636(5) 0.2693(4) 0.7072(2) 0.0336(6) Uani 1 d .
H4 H 0.2795(5) 0.1253(4) 0.7292(2) 0.040 Uiso 1 calc R
C5 C 0.6110(5) 0.3771(5) 0.7443(2) 0.0360(6) Uani 1 d .
H5 H 0.6917(5) 0.3041(5) 0.7907(2) 0.043 Uiso 1 calc R
C6 C 0.7449(5) 0.5896(5) 0.7155(2) 0.0328(6) Uani 1 d .
H6 H 0.9141(5) 0.6641(5) 0.7409(2) 0.039 Uiso 1 calc R
C7 C 0.5659(4) -0.3965(4) 0.9866(2) 0.0269(5) Uani 1 d .
C8 C 0.8211(4) -0.2925(4) 1.0287(2) 0.0314(5) Uani 1 d .
C9 C 0.4548(4) -0.2721(4) 0.9194(2) 0.0252(5) Uani 1 d .
N8 N 1.0236(4) -0.2109(4) 1.0614(2) 0.0465(6) Uani 1 d .
N9 N 0.3694(4) -0.1670(4) 0.8693(2) 0.0340(5) Uani 1 d .

loop_
_atom_type_symbol
_atom_type_description
_atom_type_scat_dispersion_real
_atom_type_scat_dispersion_imag
_atom_type_scat_source
C C 0.0033 0.0016 'International Tables Vol C Tables 4.2.6.8 and 6.1.1.4'
H H 0.0000 0.0000 'International Tables Vol C Tables 4.2.6.8 and 6.1.1.4'
B B 0.0013 0.0007 'International Tables Vol C Tables 4.2.6.8 and 6.1.1.4'
N N 0.0061 0.0033 'International Tables Vol C Tables 4.2.6.8 and 6.1.1.4'
O O 0.0106 0.0060 'International Tables Vol C Tables 4.2.6.8 and 6.1.1.4'

loop_
_geom_angle_atom_site_label_1
_geom_angle_atom_site_label_2
_geom_angle_atom_site_label_3
_geom_angle
_geom_angle_site_symmetry_1
_geom_angle_site_symmetry_3
O1 B1 O2 111.1(2) . .
O1 B1 B1 124.2(3) . 2_676
O2 B1 B1 124.7(3) . 2_676
C1 O2 B1 105.0(2) . .
C1 O2 H3 146.45(15) . 1_665
B1 O2 H3 107.6(2) . 1_665
B1 O1 C2 105.4(2) . .
B1 O1 H3 107.72(15) . 2_566
C2 O1 H3 145.23(15) . 2_566
B1 O1 O1 157.9(2) . 2_566
C2 O1 O1 94.86(14) . 2_566
H3 O1 O1 50.91(7) 2_566 2_566
C2 C1 C6 122.5(2) . .
C2 C1 O2 109.4(2) . .
C6 C1 O2 128.1(2) . .
C3 C2 C1 122.4(2) . .
C3 C2 O1 128.5(2) . .
C1 C2 O1 109.1(2) . .
C2 C3 C4 116.1(2) . .
C5 C4 C3 121.6(2) . .
C4 C5 C6 122.0(2) . .
C1 C6 C5 115.5(2) . .
C7 C7 C8 119.9(3) 2_647 .
C7 C7 C9 121.5(3) 2_647 .
C8 C7 C9 118.6(2) . .
N8 C8 C7 179.6(3) . .
N9 C9 C7 177.5(2) . .
C8 N8 H5 132.7(2) . 2_757
C9 N9 H6 126.6(2) . 1_445
C9 N9 H4 164.6(2) . .
H6 N9 H4 64.46(9) 1_445 .
C9 N9 H5 122.0(2) . .
H6 N9 H5 108.20(10) 1_445 .
H4 N9 H5 44.36(8) . .

loop_
_geom_bond_atom_site_label_1
_geom_bond_atom_site_label_2
_geom_bond_distance
_geom_bond_site_symmetry_2
B1 O1 1.384(3) .
B1 O2 1.393(3) .
B1 B1 1.684(5) 2_676
O2 C1 1.383(3) .
O2 H3 2.685(3) 1_665
O1 C2 1.384(3) .
O1 H3 2.702(3) 2_566
O1 O1 3.491(4) 2_566
C1 C2 1.379(3) .
C1 C6 1.380(3) .
C2 C3 1.376(3) .
C3 C4 1.392(3) .
C4 C5 1.389(4) .
C5 C6 1.397(4) .
C7 C7 1.356(5) 2_647
C7 C8 1.438(3) .
C7 C9 1.440(3) .
C8 N8 1.139(3) .
C9 N9 1.139(3) .
N8 H5 2.603(3) 2_757
N9 H6 2.763(3) 1_445
